data_1571000
loop_
_publ_author_name
'Shi, Huayun'
'Ponte, Fortuna'
'Grewal, Jaspreet S.'
'Clarkson, Guy J.'
'Imberti, Cinzia'
'Hands-Portman, Ian'
'Dallmann, Robert'
'Sicilia, Emilia'
'Sadler, Peter J.'

_publ_section_title
;
 Tuning the photoactivated anticancer activity of Pt(iv) compounds
 <i>via</i> distant ferrocene conjugation.
;
_journal_issue 11
_journal_name_full 'Chemical science'
_journal_page_first 4121
_journal_page_last 4134
_journal_paper_doi 10.1039/d3sc03092j
_journal_volume 15
_journal_year 2024
_chemical_formula_moiety 'C23 H23 Fe N9 O4 Pt'
_chemical_formula_sum 'C23 H23 Fe N9 O4 Pt'
_chemical_formula_weight 740.44
_space_group_crystal_system monoclinic
_space_group_IT_number 14
_space_group_name_Hall '-P 2ybc'
_space_group_name_H-M_alt 'P 1 21/c 1'
_atom_sites_solution_hydrogens geom
_atom_sites_solution_primary dual
_audit_creation_date 2018-04-19
_audit_creation_method
;
Olex2 1.2
(compiled 2017.03.28 svn.r3405 for OlexSys, GUI svn.r5335)
;
_audit_update_record
;
2023-01-05 deposited with the CCDC.	2024-01-31 downloaded from the CCDC.
;
_cell_angle_alpha 90
_cell_angle_beta 101.4247(19)
_cell_angle_gamma 90
_cell_formula_units_Z 4
_cell_length_a 15.1269(3)
_cell_length_b 10.50172(17)
_cell_length_c 16.1559(3)
_cell_measurement_reflns_used 13646
_cell_measurement_temperature 150(2)
_cell_measurement_theta_max 30.1160
_cell_measurement_theta_min 3.1430
_cell_volume 2515.65(8)
_computing_cell_refinement 'CrysAlisPro 1.171.39.46 (Rigaku OD, 2018)'
_computing_data_collection 'CrysAlisPro 1.171.39.46 (Rigaku OD, 2018)'
_computing_data_reduction 'CrysAlisPro 1.171.39.46 (Rigaku OD, 2018)'
_computing_molecular_graphics 'Olex2 (Dolomanov et al., 2009)'
_computing_publication_material 'Olex2 (Dolomanov et al., 2009)'
_computing_structure_refinement 'ShelXL (Sheldrick, 2015)'
_computing_structure_solution 'ShelXT (Sheldrick, 2015)'
_diffrn_ambient_environment N~2~
_diffrn_ambient_temperature 150(2)
_diffrn_detector 'CCD plate'
_diffrn_detector_area_resol_mean 5.1417
_diffrn_detector_type Ruby
_diffrn_measured_fraction_theta_full 0.999
_diffrn_measured_fraction_theta_max 0.895
_diffrn_measurement_details
;
List of Runs (angles in degrees, time in seconds):

  # Type    Start    End  Width  t~exp~   \w     \q     \k     \f   Frames
#--------------------------------------------------------------------------
  1  \w    -61.00  41.00   1.00    2.23    --   12.41 -78.00 -92.00  102
  2  \w    -16.00  68.00   1.00    2.23    --   12.41  78.00  32.00   84
  3  \w     18.00  59.00   1.00    2.23    --   12.41-114.00-171.00   41
  4  \w     10.00  82.00   1.00    2.23    --   12.41  38.00-180.00   72
  5  \w    -93.00 -57.00   1.00    2.23    --  -13.35-178.00   0.00   36
;
_diffrn_measurement_device 'four-circle diffractometer'
_diffrn_measurement_device_type 'Xcalibur, Ruby, Gemini'
_diffrn_measurement_method '\w scans'
_diffrn_orient_matrix_type 'CrysAlisPro convention (1999,Acta A55,543-557)'
_diffrn_orient_matrix_UB_11 0.0112673000
_diffrn_orient_matrix_UB_12 -0.0494316000
_diffrn_orient_matrix_UB_13 -0.0259893000
_diffrn_orient_matrix_UB_21 -0.0279630000
_diffrn_orient_matrix_UB_22 0.0283095000
_diffrn_orient_matrix_UB_23 -0.0356736000
_diffrn_orient_matrix_UB_31 0.0371423000
_diffrn_orient_matrix_UB_32 0.0363090000
_diffrn_orient_matrix_UB_33 -0.0075694000
_diffrn_radiation_monochromator graphite
_diffrn_radiation_probe x-ray
_diffrn_radiation_type MoK\a
_diffrn_radiation_wavelength 0.71073
_diffrn_reflns_av_R_equivalents 0.0362
_diffrn_reflns_av_unetI/netI 0.0399
_diffrn_reflns_Laue_measured_fraction_full 0.999
_diffrn_reflns_Laue_measured_fraction_max 0.895
_diffrn_reflns_limit_h_max 19
_diffrn_reflns_limit_h_min -19
_diffrn_reflns_limit_k_max 14
_diffrn_reflns_limit_k_min -14
_diffrn_reflns_limit_l_max 21
_diffrn_reflns_limit_l_min -22
_diffrn_reflns_number 24793
_diffrn_reflns_point_group_measured_fraction_full 0.999
_diffrn_reflns_point_group_measured_fraction_max 0.895
_diffrn_reflns_theta_full 25.242
_diffrn_reflns_theta_max 30.314
_diffrn_reflns_theta_min 2.377
_diffrn_source 'fine-focus sealed X-ray tube'
_diffrn_source_type 'Enhance (Mo) X-ray Source'
_exptl_absorpt_coefficient_mu 6.181
_exptl_absorpt_correction_T_max 1.00000
_exptl_absorpt_correction_T_min 0.79563
_exptl_absorpt_correction_type multi-scan
_exptl_absorpt_process_details
;
CrysAlisPro 1.171.39.46 (Rigaku Oxford Diffraction, 2018)
Empirical absorption correction using spherical harmonics,
 implemented in SCALE3 ABSPACK scaling algorithm.
;
_exptl_crystal_colour orange
_exptl_crystal_colour_primary orange
_exptl_crystal_density_diffrn 1.955
_exptl_crystal_description block
_exptl_crystal_F_000 1440
_exptl_crystal_size_max 0.32
_exptl_crystal_size_mid 0.3
_exptl_crystal_size_min 0.22
_refine_diff_density_max 0.706
_refine_diff_density_min -1.061
_refine_diff_density_rms 0.134
_refine_ls_extinction_method none
_refine_ls_goodness_of_fit_ref 1.047
_refine_ls_hydrogen_treatment constr
_refine_ls_matrix_type full
_refine_ls_number_parameters 344
_refine_ls_number_reflns 6758
_refine_ls_number_restraints 0
_refine_ls_restrained_S_all 1.047
_refine_ls_R_factor_all 0.0320
_refine_ls_R_factor_gt 0.0251
_refine_ls_shift/su_max 0.003
_refine_ls_shift/su_mean 0.000
_refine_ls_structure_factor_coef Fsqd
_refine_ls_weighting_details 'w=1/[\s^2^(Fo^2^)+(0.0164P)^2^+0.7783P] where P=(Fo^2^+2Fc^2^)/3'
_refine_ls_weighting_scheme calc
_refine_ls_wR_factor_gt 0.0461
_refine_ls_wR_factor_ref 0.0487
_reflns_Friedel_coverage 0.000
_reflns_number_gt 5890
_reflns_number_total 6758
_reflns_threshold_expression 'I > 2\s(I)'
_cod_data_source_file d3sc03092j2.cif
_cod_data_source_block hs32
_cod_depositor_comments 'Adding full bibliography for 1571000.cif.'
_cod_original_cell_volume 2515.64(8)
_cod_database_code 1571000
_shelx_shelxl_version_number 2018/3
_chemical_oxdiff_formula 'C20 H20 N2 O2 Fe Pt'
_shelx_space_group_comment
;
The symmetry employed for this shelxl refinement is uniquely defined
by the following loop, which should always be used as a source of
symmetry information in preference to the above space-group names.
They are only intended as comments.
;
_reflns_odcompleteness_completeness 99.87
_reflns_odcompleteness_iscentric 1
_reflns_odcompleteness_theta 27.50
_olex2_refinement_description
;
The NH and OH were located in a difference map but placed at calculated positions for the refinement.

1. Fixed Uiso
 At 1.2 times of:
  All C(H) groups, All C(H,H) groups, All N(H) groups
 At 1.5 times of:
  All O(H) groups
2.a Secondary CH2 refined with riding coordinates:
 C21(H21A,H21B)
2.b Aromatic/amide H refined with riding coordinates:
 C12(H12), C18(H18), C14(H14), N22(H22), C17(H17), C11(H11), C30(H30), C8(H8),
 C28(H28), C33(H33), C15(H15), C26(H26), C29(H29), C25(H25), C31(H31), C16(H16),
  C32(H32), C10(H10), C27(H27), C9(H9)
2.c Idealised tetrahedral OH refined as rotating group:
 O1(H1)
;
_olex2_submission_special_instructions 'No special instructions were received'
_oxdiff_exptl_absorpt_empirical_details
;
Empirical correction (ABSPACK) includes:
- Absorption correction using spherical harmonics
- Frame scaling
;
_oxdiff_exptl_absorpt_empirical_full_max 1.311
_oxdiff_exptl_absorpt_empirical_full_min 0.901

loop_
_space_group_symop_operation_xyz
'x, y, z'
'-x, y+1/2, -z+1/2'
'-x, -y, -z'
'x, -y-1/2, z-1/2'

loop_
_atom_site_label
_atom_site_type_symbol
_atom_site_fract_x
_atom_site_fract_y
_atom_site_fract_z
_atom_site_U_iso_or_equiv
_atom_site_adp_type
_atom_site_occupancy
_atom_site_site_symmetry_order
_atom_site_calc_flag
_atom_site_refinement_flags_posn
_atom_site_refinement_flags_adp
_atom_site_refinement_flags_occupancy
_atom_site_disorder_assembly
_atom_site_disorder_group
Pt1 Pt 0.69629(2) 0.72427(2) 0.64314(2) 0.01032(4) Uani 1 1 d . . . . .
Fe1 Fe 0.83890(3) 0.32749(4) 0.90943(3) 0.01773(9) Uani 1 1 d . . . . .
O1 O 0.77283(13) 0.79650(18) 0.56975(13) 0.0168(4) Uani 1 1 d . . . . .
H1 H 0.740663 0.837559 0.530331 0.025 Uiso 1 1 calc GR . . . .
O19 O 0.63152(13) 0.62513(16) 0.72389(12) 0.0148(4) Uani 1 1 d . . . . .
N13 N 0.79386(16) 0.77300(19) 0.74512(15) 0.0128(5) Uani 1 1 d . . . . .
N1 N 0.75367(16) 0.5486(2) 0.63302(15) 0.0166(5) Uani 1 1 d . . . . .
N7 N 0.59845(15) 0.6842(2) 0.53912(15) 0.0123(5) Uani 1 1 d . . . . .
O20 O 0.49935(15) 0.72792(19) 0.71208(16) 0.0288(6) Uani 1 1 d . . . . .
N4 N 0.63629(16) 0.8966(2) 0.65169(17) 0.0197(6) Uani 1 1 d . . . . .
N2 N 0.82823(17) 0.5504(2) 0.61572(15) 0.0166(5) Uani 1 1 d . . . . .
C12 C 0.5172(2) 0.7412(3) 0.5274(2) 0.0196(6) Uani 1 1 d . . . . .
H12 H 0.505650 0.801512 0.567845 0.024 Uiso 1 1 calc R . . . .
O23 O 0.67356(13) 0.59489(17) 0.92997(13) 0.0183(4) Uani 1 1 d . . . . .
C18 C 0.7763(2) 0.7712(2) 0.82381(19) 0.0171(6) Uani 1 1 d . . . . .
H18 H 0.719227 0.741666 0.831786 0.021 Uiso 1 1 calc R . . . .
N5 N 0.68410(17) 0.9857(2) 0.67681(18) 0.0237(6) Uani 1 1 d . . . . .
C14 C 0.8748(2) 0.8138(3) 0.7338(2) 0.0205(6) Uani 1 1 d . . . . .
H14 H 0.887683 0.813413 0.678573 0.025 Uiso 1 1 calc R . . . .
N22 N 0.59167(15) 0.4574(2) 0.83972(15) 0.0153(5) Uani 1 1 d . . . . .
H22 H 0.585763 0.379699 0.818929 0.018 Uiso 1 1 calc R . . . .
N3 N 0.89824(18) 0.5440(2) 0.59862(19) 0.0279(6) Uani 1 1 d . . . . .
C20 C 0.55353(19) 0.6455(2) 0.74164(18) 0.0146(6) Uani 1 1 d . . . . .
C17 C 0.8390(2) 0.8111(3) 0.8930(2) 0.0199(6) Uani 1 1 d . . . . .
H17 H 0.825557 0.807684 0.947971 0.024 Uiso 1 1 calc R . . . .
C11 C 0.4502(2) 0.7143(3) 0.4584(2) 0.0236(7) Uani 1 1 d . . . . .
H11 H 0.393172 0.755185 0.451775 0.028 Uiso 1 1 calc R . . . .
N6 N 0.7222(2) 1.0769(3) 0.6995(3) 0.0573(11) Uani 1 1 d . . . . .
C30 C 0.8632(2) 0.4505(3) 0.8186(2) 0.0236(7) Uani 1 1 d . . . . .
H30 H 0.826653 0.520891 0.796377 0.028 Uiso 1 1 calc R . . . .
C8 C 0.6149(2) 0.6016(3) 0.4804(2) 0.0231(7) Uani 1 1 d . . . . .
H8 H 0.672567 0.562541 0.487534 0.028 Uiso 1 1 calc R . . . .
C24 C 0.71877(19) 0.3770(3) 0.93913(19) 0.0172(6) Uani 1 1 d . . . . .
C28 C 0.7892(2) 0.3846(3) 1.0119(2) 0.0237(7) Uani 1 1 d . . . . .
H28 H 0.806997 0.458940 1.044543 0.028 Uiso 1 1 calc R . . . .
C33 C 0.9228(3) 0.2499(3) 0.8384(3) 0.0331(9) Uani 1 1 d . . . . .
H33 H 0.933211 0.161648 0.831755 0.040 Uiso 1 1 calc R . . . .
C15 C 0.9396(2) 0.8562(3) 0.8006(2) 0.0255(7) Uani 1 1 d . . . . .
H15 H 0.996206 0.885334 0.791185 0.031 Uiso 1 1 calc R . . . .
C26 C 0.7843(2) 0.1785(3) 0.9638(2) 0.0289(8) Uani 1 1 d . . . . .
H26 H 0.797944 0.090912 0.958859 0.035 Uiso 1 1 calc R . . . .
C29 C 0.8547(2) 0.3245(3) 0.7870(2) 0.0270(7) Uani 1 1 d . . . . .
H29 H 0.811471 0.295109 0.740013 0.032 Uiso 1 1 calc R . . . .
C21 C 0.52641(18) 0.5539(2) 0.80509(18) 0.0149(6) Uani 1 1 d . . . . .
H21A H 0.512323 0.604424 0.852558 0.018 Uiso 1 1 calc R . . . .
H21B H 0.470160 0.510463 0.777533 0.018 Uiso 1 1 calc R . . . .
C23 C 0.66068(19) 0.4843(3) 0.90268(18) 0.0148(6) Uani 1 1 d . . . . .
C25 C 0.7161(2) 0.2476(3) 0.9084(2) 0.0236(7) Uani 1 1 d . . . . .
H25 H 0.676206 0.214765 0.860197 0.028 Uiso 1 1 calc R . . . .
C31 C 0.9352(2) 0.4533(3) 0.8887(2) 0.0306(8) Uani 1 1 d . . . . .
H31 H 0.955467 0.526042 0.922000 0.037 Uiso 1 1 calc R . . . .
C16 C 0.9218(2) 0.8561(3) 0.8813(2) 0.0226(7) Uani 1 1 d . . . . .
H16 H 0.965366 0.886240 0.927728 0.027 Uiso 1 1 calc R . . . .
C32 C 0.9720(2) 0.3302(3) 0.9010(2) 0.0344(8) Uani 1 1 d . . . . .
H32 H 1.021389 0.305377 0.943986 0.041 Uiso 1 1 calc R . . . .
C10 C 0.4667(2) 0.6275(3) 0.3989(2) 0.0258(7) Uani 1 1 d . . . . .
H10 H 0.421231 0.606589 0.351353 0.031 Uiso 1 1 calc R . . . .
C27 C 0.8281(2) 0.2622(3) 1.0272(2) 0.0288(8) Uani 1 1 d . . . . .
H27 H 0.875836 0.240039 1.072590 0.035 Uiso 1 1 calc R . . . .
C9 C 0.5509(2) 0.5722(3) 0.4105(2) 0.0272(7) Uani 1 1 d . . . . .
H9 H 0.564430 0.513542 0.370047 0.033 Uiso 1 1 calc R . . . .

loop_
_atom_site_aniso_label
_atom_site_aniso_U_11
_atom_site_aniso_U_22
_atom_site_aniso_U_33
_atom_site_aniso_U_23
_atom_site_aniso_U_13
_atom_site_aniso_U_12
Pt1 0.00984(6) 0.01143(6) 0.00989(6) -0.00007(4) 0.00242(4) 0.00031(4)
Fe1 0.0168(2) 0.0179(2) 0.0189(2) 0.00412(17) 0.00446(19) 0.00363(16)
O1 0.0125(11) 0.0235(11) 0.0152(12) 0.0066(8) 0.0049(9) 0.0022(8)
O19 0.0150(11) 0.0157(9) 0.0148(11) 0.0030(8) 0.0057(9) -0.0012(7)
N13 0.0122(12) 0.0142(11) 0.0126(13) 0.0000(9) 0.0041(10) -0.0007(8)
N1 0.0193(14) 0.0134(11) 0.0176(14) -0.0005(9) 0.0052(11) 0.0033(9)
N7 0.0130(12) 0.0155(11) 0.0081(12) 0.0002(9) 0.0011(10) -0.0029(9)
O20 0.0204(13) 0.0306(12) 0.0374(15) 0.0174(10) 0.0101(11) 0.0122(9)
N4 0.0152(14) 0.0140(12) 0.0300(16) -0.0062(10) 0.0046(12) 0.0007(9)
N2 0.0183(14) 0.0151(11) 0.0142(14) -0.0014(9) -0.0023(11) 0.0051(9)
C12 0.0147(16) 0.0256(15) 0.0179(17) 0.0007(12) 0.0018(13) 0.0030(11)
O23 0.0194(11) 0.0177(10) 0.0163(12) -0.0027(8) -0.0001(9) -0.0014(8)
C18 0.0152(16) 0.0209(14) 0.0161(16) 0.0010(11) 0.0048(13) -0.0040(11)
N5 0.0214(15) 0.0187(13) 0.0336(17) -0.0016(11) 0.0115(13) 0.0022(10)
C14 0.0157(16) 0.0318(16) 0.0157(17) -0.0039(12) 0.0070(13) -0.0044(12)
N22 0.0166(13) 0.0127(11) 0.0158(14) 0.0013(9) 0.0015(11) -0.0001(9)
N3 0.0175(15) 0.0266(14) 0.0407(19) -0.0045(12) 0.0088(13) 0.0039(11)
C20 0.0134(15) 0.0170(14) 0.0131(15) -0.0024(11) 0.0022(12) -0.0023(10)
C17 0.0239(18) 0.0236(15) 0.0125(16) -0.0007(12) 0.0040(13) -0.0040(12)
C11 0.0136(16) 0.0354(18) 0.0199(18) 0.0020(13) -0.0011(14) 0.0007(12)
N6 0.045(2) 0.0282(17) 0.097(3) -0.0239(18) 0.011(2) -0.0107(15)
C30 0.0294(19) 0.0246(16) 0.0180(17) 0.0057(12) 0.0072(15) 0.0023(13)
C8 0.0225(18) 0.0240(16) 0.0220(18) -0.0061(12) 0.0028(14) 0.0028(12)
C24 0.0155(16) 0.0230(14) 0.0143(16) 0.0035(11) 0.0061(13) 0.0021(11)
C28 0.0253(18) 0.0313(16) 0.0154(17) 0.0040(13) 0.0066(14) 0.0069(13)
C33 0.035(2) 0.0263(17) 0.045(2) 0.0070(15) 0.0265(19) 0.0093(14)
C15 0.0167(17) 0.0407(19) 0.0197(18) -0.0052(14) 0.0048(14) -0.0082(13)
C26 0.029(2) 0.0209(15) 0.040(2) 0.0142(14) 0.0157(17) 0.0069(13)
C29 0.0286(19) 0.0337(17) 0.0209(19) -0.0023(14) 0.0104(15) -0.0029(14)
C21 0.0122(15) 0.0195(14) 0.0134(15) 0.0016(11) 0.0034(12) -0.0021(10)
C23 0.0140(15) 0.0205(14) 0.0112(15) 0.0037(11) 0.0058(12) -0.0010(11)
C25 0.0213(18) 0.0185(14) 0.034(2) 0.0048(13) 0.0119(15) -0.0004(12)
C31 0.033(2) 0.0341(18) 0.025(2) 0.0005(14) 0.0053(16) -0.0127(15)
C16 0.0179(17) 0.0301(17) 0.0180(18) -0.0054(13) -0.0011(13) -0.0061(12)
C32 0.0166(18) 0.055(2) 0.032(2) 0.0153(17) 0.0061(16) 0.0061(16)
C10 0.0290(19) 0.0294(16) 0.0166(18) 0.0005(13) -0.0018(14) -0.0102(13)
C27 0.0252(19) 0.0382(18) 0.025(2) 0.0148(15) 0.0092(16) 0.0131(14)
C9 0.032(2) 0.0293(17) 0.0182(18) -0.0093(13) 0.0003(15) 0.0011(14)

loop_
_atom_type_symbol
_atom_type_description
_atom_type_scat_dispersion_real
_atom_type_scat_dispersion_imag
_atom_type_scat_source
C C 0.0033 0.0016 'International Tables Vol C Tables 4.2.6.8 and 6.1.1.4'
H H 0.0000 0.0000 'International Tables Vol C Tables 4.2.6.8 and 6.1.1.4'
Fe Fe 0.3463 0.8444 'International Tables Vol C Tables 4.2.6.8 and 6.1.1.4'
N N 0.0061 0.0033 'International Tables Vol C Tables 4.2.6.8 and 6.1.1.4'
O O 0.0106 0.0060 'International Tables Vol C Tables 4.2.6.8 and 6.1.1.4'
Pt Pt -1.7033 8.3905 'International Tables Vol C Tables 4.2.6.8 and 6.1.1.4'

loop_
_geom_angle_atom_site_label_1
_geom_angle_atom_site_label_2
_geom_angle_atom_site_label_3
_geom_angle
_geom_angle_site_symmetry_1
_geom_angle_site_symmetry_3
_geom_angle_publ_flag
O1 Pt1 O19 170.63(7) . . ?
O1 Pt1 N13 88.40(9) . . ?
O1 Pt1 N1 89.43(9) . . ?
O1 Pt1 N7 90.04(9) . . ?
O1 Pt1 N4 91.24(9) . . ?
N13 Pt1 O19 88.52(8) . . ?
N13 Pt1 N1 92.28(9) . . ?
N13 Pt1 N7 177.32(8) . . ?
N1 Pt1 O19 81.86(8) . . ?
N7 Pt1 O19 93.35(8) . . ?
N7 Pt1 N1 89.89(9) . . ?
N4 Pt1 O19 97.55(9) . . ?
N4 Pt1 N13 89.04(9) . . ?
N4 Pt1 N1 178.53(10) . . ?
N4 Pt1 N7 88.81(9) . . ?
C30 Fe1 C26 159.57(14) . . ?
C30 Fe1 C31 40.30(13) . . ?
C30 Fe1 C32 67.90(13) . . ?
C30 Fe1 C27 158.91(13) . . ?
C24 Fe1 C30 107.69(12) . . ?
C24 Fe1 C28 40.91(12) . . ?
C24 Fe1 C33 156.53(15) . . ?
C24 Fe1 C26 68.83(12) . . ?
C24 Fe1 C29 120.93(13) . . ?
C24 Fe1 C31 124.90(13) . . ?
C24 Fe1 C32 161.51(14) . . ?
C24 Fe1 C27 68.27(12) . . ?
C28 Fe1 C30 123.03(12) . . ?
C28 Fe1 C33 160.69(15) . . ?
C28 Fe1 C26 68.38(14) . . ?
C28 Fe1 C31 109.41(14) . . ?
C28 Fe1 C32 125.16(15) . . ?
C28 Fe1 C27 40.39(12) . . ?
C33 Fe1 C30 68.17(13) . . ?
C33 Fe1 C26 106.55(13) . . ?
C33 Fe1 C31 67.85(14) . . ?
C33 Fe1 C32 40.38(15) . . ?
C33 Fe1 C27 123.94(13) . . ?
C26 Fe1 C27 40.24(14) . . ?
C29 Fe1 C30 40.55(12) . . ?
C29 Fe1 C28 157.66(13) . . ?
C29 Fe1 C33 40.83(14) . . ?
C29 Fe1 C26 122.64(14) . . ?
C29 Fe1 C31 68.05(14) . . ?
C29 Fe1 C32 68.25(14) . . ?
C29 Fe1 C27 159.60(13) . . ?
C25 Fe1 C30 123.27(13) . . ?
C25 Fe1 C24 41.55(11) . . ?
C25 Fe1 C28 69.24(13) . . ?
C25 Fe1 C33 119.92(15) . . ?
C25 Fe1 C26 40.80(13) . . ?
C25 Fe1 C29 105.54(14) . . ?
C25 Fe1 C31 160.81(13) . . ?
C25 Fe1 C32 156.09(13) . . ?
C25 Fe1 C27 68.38(14) . . ?
C31 Fe1 C26 157.90(14) . . ?
C31 Fe1 C32 40.25(13) . . ?
C31 Fe1 C27 123.81(15) . . ?
C32 Fe1 C26 121.71(13) . . ?
C32 Fe1 C27 108.97(14) . . ?
Pt1 O1 H1 109.5 . . ?
C20 O19 Pt1 128.95(17) . . ?
C18 N13 Pt1 120.64(19) . . ?
C14 N13 Pt1 120.1(2) . . ?
C14 N13 C18 119.2(3) . . ?
N2 N1 Pt1 115.41(17) . . ?
C12 N7 Pt1 120.93(19) . . ?
C8 N7 Pt1 120.4(2) . . ?
C8 N7 C12 118.6(3) . . ?
N5 N4 Pt1 117.8(2) . . ?
N3 N2 N1 175.7(3) . . ?
N7 C12 H12 119.1 . . ?
N7 C12 C11 121.8(3) . . ?
C11 C12 H12 119.1 . . ?
N13 C18 H18 119.1 . . ?
N13 C18 C17 121.8(3) . . ?
C17 C18 H18 119.1 . . ?
N6 N5 N4 173.6(3) . . ?
N13 C14 H14 119.3 . . ?
N13 C14 C15 121.4(3) . . ?
C15 C14 H14 119.3 . . ?
C21 N22 H22 119.4 . . ?
C23 N22 H22 119.4 . . ?
C23 N22 C21 121.1(2) . . ?
O19 C20 C21 115.3(2) . . ?
O20 C20 O19 127.2(3) . . ?
O20 C20 C21 117.5(3) . . ?
C18 C17 H17 120.4 . . ?
C18 C17 C16 119.1(3) . . ?
C16 C17 H17 120.4 . . ?
C12 C11 H11 120.3 . . ?
C12 C11 C10 119.5(3) . . ?
C10 C11 H11 120.3 . . ?
Fe1 C30 H30 126.1 . . ?
C29 C30 Fe1 69.61(18) . . ?
C29 C30 H30 126.0 . . ?
C31 C30 Fe1 69.87(18) . . ?
C31 C30 H30 126.0 . . ?
C31 C30 C29 108.1(3) . . ?
N7 C8 H8 119.1 . . ?
N7 C8 C9 121.8(3) . . ?
C9 C8 H8 119.1 . . ?
C28 C24 Fe1 69.66(17) . . ?
C28 C24 C23 125.1(3) . . ?
C28 C24 C25 107.6(3) . . ?
C23 C24 Fe1 126.1(2) . . ?
C25 C24 Fe1 69.19(17) . . ?
C25 C24 C23 127.3(3) . . ?
Fe1 C28 H28 125.6 . . ?
C24 C28 Fe1 69.43(17) . . ?
C24 C28 H28 126.0 . . ?
C27 C28 Fe1 70.55(19) . . ?
C27 C28 C24 108.1(3) . . ?
C27 C28 H28 126.0 . . ?
Fe1 C33 H33 126.1 . . ?
C29 C33 Fe1 69.51(18) . . ?
C29 C33 H33 126.0 . . ?
C32 C33 Fe1 70.0(2) . . ?
C32 C33 H33 126.0 . . ?
C32 C33 C29 107.9(3) . . ?
C14 C15 H15 120.1 . . ?
C14 C15 C16 119.8(3) . . ?
C16 C15 H15 120.1 . . ?
Fe1 C26 H26 126.3 . . ?
C25 C26 Fe1 69.20(17) . . ?
C25 C26 H26 125.8 . . ?
C27 C26 Fe1 70.37(18) . . ?
C27 C26 H26 125.8 . . ?
C27 C26 C25 108.5(3) . . ?
Fe1 C29 H29 125.8 . . ?
C30 C29 Fe1 69.83(18) . . ?
C30 C29 C33 107.5(3) . . ?
C30 C29 H29 126.3 . . ?
C33 C29 Fe1 69.7(2) . . ?
C33 C29 H29 126.3 . . ?
N22 C21 C20 116.7(2) . . ?
N22 C21 H21A 108.1 . . ?
N22 C21 H21B 108.1 . . ?
C20 C21 H21A 108.1 . . ?
C20 C21 H21B 108.1 . . ?
H21A C21 H21B 107.3 . . ?
O23 C23 N22 120.7(2) . . ?
O23 C23 C24 122.1(3) . . ?
N22 C23 C24 117.1(2) . . ?
Fe1 C25 H25 125.9 . . ?
C24 C25 Fe1 69.26(17) . . ?
C24 C25 H25 126.4 . . ?
C26 C25 Fe1 70.00(19) . . ?
C26 C25 C24 107.2(3) . . ?
C26 C25 H25 126.4 . . ?
Fe1 C31 H31 126.0 . . ?
C30 C31 Fe1 69.83(18) . . ?
C30 C31 H31 125.8 . . ?
C32 C31 Fe1 69.96(19) . . ?
C32 C31 C30 108.4(3) . . ?
C32 C31 H31 125.8 . . ?
C17 C16 H16 120.7 . . ?
C15 C16 C17 118.6(3) . . ?
C15 C16 H16 120.7 . . ?
Fe1 C32 H32 126.1 . . ?
C33 C32 Fe1 69.7(2) . . ?
C33 C32 H32 126.0 . . ?
C31 C32 Fe1 69.79(19) . . ?
C31 C32 C33 108.0(3) . . ?
C31 C32 H32 126.0 . . ?
C11 C10 H10 120.9 . . ?
C9 C10 C11 118.2(3) . . ?
C9 C10 H10 120.9 . . ?
Fe1 C27 H27 127.4 . . ?
C28 C27 Fe1 69.07(18) . . ?
C28 C27 H27 125.7 . . ?
C26 C27 Fe1 69.39(19) . . ?
C26 C27 C28 108.6(3) . . ?
C26 C27 H27 125.7 . . ?
C8 C9 C10 120.1(3) . . ?
C8 C9 H9 120.0 . . ?
C10 C9 H9 120.0 . . ?

loop_
_geom_bond_atom_site_label_1
_geom_bond_atom_site_label_2
_geom_bond_distance
_geom_bond_site_symmetry_2
_geom_bond_publ_flag
Pt1 O1 1.9660(19) . ?
Pt1 O19 2.0622(18) . ?
Pt1 N13 2.047(2) . ?
Pt1 N1 2.059(2) . ?
Pt1 N7 2.051(2) . ?
Pt1 N4 2.042(2) . ?
Fe1 C30 2.042(3) . ?
Fe1 C24 2.037(3) . ?
Fe1 C28 2.040(3) . ?
Fe1 C33 2.041(3) . ?
Fe1 C26 2.046(3) . ?
Fe1 C29 2.039(3) . ?
Fe1 C25 2.036(3) . ?
Fe1 C31 2.043(3) . ?
Fe1 C32 2.045(3) . ?
Fe1 C27 2.059(3) . ?
O1 H1 0.8400 . ?
O19 C20 1.286(3) . ?
N13 C18 1.349(4) . ?
N13 C14 1.343(4) . ?
N1 N2 1.215(3) . ?
N7 C12 1.347(4) . ?
N7 C8 1.345(4) . ?
O20 C20 1.222(3) . ?
N4 N5 1.203(3) . ?
N2 N3 1.148(3) . ?
C12 H12 0.9500 . ?
C12 C11 1.379(4) . ?
O23 C23 1.244(3) . ?
C18 H18 0.9500 . ?
C18 C17 1.380(4) . ?
N5 N6 1.141(4) . ?
C14 H14 0.9500 . ?
C14 C15 1.381(4) . ?
N22 H22 0.8800 . ?
N22 C21 1.448(3) . ?
N22 C23 1.336(4) . ?
C20 C21 1.521(4) . ?
C17 H17 0.9500 . ?
C17 C16 1.386(4) . ?
C11 H11 0.9500 . ?
C11 C10 1.383(4) . ?
C30 H30 0.9500 . ?
C30 C29 1.414(4) . ?
C30 C31 1.407(5) . ?
C8 H8 0.9500 . ?
C8 C9 1.369(4) . ?
C24 C28 1.425(4) . ?
C24 C23 1.478(4) . ?
C24 C25 1.444(4) . ?
C28 H28 0.9500 . ?
C28 C27 1.415(4) . ?
C33 H33 0.9500 . ?
C33 C29 1.423(5) . ?
C33 C32 1.410(5) . ?
C15 H15 0.9500 . ?
C15 C16 1.382(4) . ?
C26 H26 0.9500 . ?
C26 C25 1.423(5) . ?
C26 C27 1.412(5) . ?
C29 H29 0.9500 . ?
C21 H21A 0.9900 . ?
C21 H21B 0.9900 . ?
C25 H25 0.9500 . ?
C31 H31 0.9500 . ?
C31 C32 1.406(5) . ?
C16 H16 0.9500 . ?
C32 H32 0.9500 . ?
C10 H10 0.9500 . ?
C10 C9 1.378(4) . ?
C27 H27 0.9500 . ?
C9 H9 0.9500 . ?

loop_
_geom_hbond_atom_site_label_D
_geom_hbond_atom_site_label_H
_geom_hbond_atom_site_label_A
_geom_hbond_distance_DH
_geom_hbond_distance_HA
_geom_hbond_distance_DA
_geom_hbond_angle_DHA
_geom_hbond_site_symmetry_A
_geom_hbond_publ_flag
O1 H1 O23 0.84 1.87 2.704(3) 169.6 4_575 yes
N22 H22 O20 0.88 2.05 2.819(3) 145.7 2_646 yes
